data_9012636
loop_
_publ_author_name
'Pushcharovsky, D. Y.'
'Pekov, I. V.'
'Pluth, J. J.'
'Smith, J.'
'Ferraris, G.'
'Vinogradova, S. A.'
'Arakcheeva, A. V.'
'Soboleva, S. V.'
'Semenov, E. I.'

_publ_section_title
;
 Raite, manganonordite-(Ce), and ferronordite-(Ce) from the Lovozero massif:
 Crystal structures and mineralogical geochemistry
;
_journal_name_full 'Crystallography Reports'
_journal_page_first 565
_journal_page_last 574
_journal_volume 44
_journal_year 1999
_chemical_compound_source 'Lovozero Massif'
_chemical_formula_sum
;Ba0.019 Ca0.051 Ce0.52 Fe0.23 La0.43 Mg0.1 Mn0.42 Na2.949 Nd0.05 O17 Si6
 Sr0.981 Zn0.24
;
_chemical_name_mineral Manganonordite-(Ce)
_space_group_IT_number 54
_symmetry_space_group_name_Hall '-P 2a 2ac'
_symmetry_space_group_name_H-M 'P c c a'
_cell_angle_alpha 90
_cell_angle_beta 90
_cell_angle_gamma 90
_cell_length_a 14.44
_cell_length_b 5.187
_cell_length_c 19.82
_cell_formula_units_Z 4
_cell_volume 1484.524
_database_code_amcsd 0012361
_exptl_crystal_density_diffrn 3.547
_cod_original_cell_volume 1484.523
_cod_original_formula_sum
;(Na2.949 Ca.051) (Sr.981 Ba.019) (Ce.52 La.43 Nd.05) Mn.42 Zn.24 Mg.1 Fe.23
 Si6 O17
;
_cod_database_code 9012636

loop_
_space_group_symop_operation_xyz
x,y,z
x,-y,1/2+z
-x,y,1/2-z
1/2-x,y,1/2+z
1/2+x,-y,1/2-z
1/2+x,y,-z
1/2-x,-y,z
-x,-y,-z

loop_
_atom_site_label
_atom_site_fract_x
_atom_site_fract_y
_atom_site_fract_z
_atom_site_occupancy
_atom_site_U_iso_or_equiv
Na1 0.00000 0.00000 0.00000 0.98300 0.01039
Ca1 0.00000 0.00000 0.00000 0.01700 0.01039
Na2 0.06970 0.00930 0.17140 0.98300 0.01393
Ca2 0.06970 0.00930 0.17140 0.01700 0.01393
Sr 0.25000 0.00000 0.02227 0.98100 0.00219
Ba 0.25000 0.00000 0.02227 0.01900 0.00219
Ce 0.25000 0.00000 0.31981 0.52000 0.00124
La 0.25000 0.00000 0.31981 0.43000 0.00124
Nd 0.25000 0.00000 0.31981 0.05000 0.00124
Mn 0.25000 0.50000 0.17012 0.42000 0.00228
Zn 0.25000 0.50000 0.17012 0.24000 0.00228
Mg 0.25000 0.50000 0.17012 0.10000 0.00228
Fe 0.25000 0.50000 0.17012 0.23000 0.00228
Si1 0.09814 0.46160 0.06430 1.00000 0.00025
Si2 0.10170 0.54240 0.27472 1.00000 0.00013
Si3 0.11141 0.54590 0.91870 1.00000 0.00013
O1 0.99480 0.33740 0.08190 1.00000 0.00228
O2 0.17030 0.29900 0.10850 1.00000 0.00380
O3 0.11790 0.35670 -0.01470 1.00000 0.00215
O4 0.10260 0.76530 0.06750 1.00000 0.00507
O5 0.00000 0.64410 0.25000 1.00000 0.00507
O6 0.17580 0.71540 0.23400 1.00000 0.00304
O7 0.11700 0.65030 0.35330 1.00000 0.00304
O8 0.11510 0.24040 0.27200 1.00000 0.00608
O9 0.18530 0.22990 0.41810 1.00000 0.00469

loop_
_cod_related_entry_id
_cod_related_entry_database
_cod_related_entry_code
1 AMCSD 0012361
